data_1562881
loop_
_publ_author_name
'Yang, Juan'
'Hu, Rui-Xiang'
'Zhang, Man-Bo'

_publ_section_title
;
 Construction of monomers and chains assembled by 3d/4f metals and
 4&#x2032;-(4-carboxyphenyl)-2,2&#x2032;:6&#x2032;,2&#x2033;-terpyridine
;
_journal_name_full 'Journal of Solid State Chemistry'
_journal_page_first 398
_journal_page_last 403
_journal_paper_doi 10.1016/j.jssc.2012.07.002
_journal_volume 196
_journal_year 2012
_chemical_formula_sum 'C44 H38 Co N6 O9'
_chemical_formula_weight 853.73
_space_group_IT_number 2
_space_group_name_Hall '-P 1'
_space_group_name_H-M_alt 'P -1'
_symmetry_cell_setting triclinic
_symmetry_space_group_name_H-M 'P -1'
_atom_sites_solution_hydrogens geom
_atom_sites_solution_primary direct
_atom_sites_solution_secondary difmap
_audit_creation_method SHELXL-97
_cell_angle_alpha 93.52(3)
_cell_angle_beta 97.26(3)
_cell_angle_gamma 91.24(3)
_cell_formula_units_Z 2
_cell_length_a 8.7440(17)
_cell_length_b 14.494(3)
_cell_length_c 16.430(3)
_cell_measurement_reflns_used 6175
_cell_measurement_temperature 153(2)
_cell_measurement_theta_max 29.1277
_cell_measurement_theta_min 1.9003
_cell_volume 2060.8(7)
_computing_cell_refinement 'CrystalClear (Rigaku Inc., 2008)'
_computing_data_collection 'CrystalClear (Rigaku Inc., 2008)'
_computing_data_reduction 'CrystalClear (Rigaku Inc., 2008)'
_computing_molecular_graphics 'SHELXL-97 (Sheldrick, 1997)'
_computing_publication_material 'SHELXL-97 (Sheldrick, 1997)'
_computing_structure_refinement 'SHELXL-97 (Sheldrick, 1997)'
_computing_structure_solution 'SHELXS-97 (Sheldrick, 1990)'
_diffrn_ambient_temperature 153(2)
_diffrn_measured_fraction_theta_full 0.985
_diffrn_measured_fraction_theta_max 0.985
_diffrn_measurement_device_type 'Bruker P4'
_diffrn_measurement_method 'phi and omega scans'
_diffrn_radiation_monochromator graphite
_diffrn_radiation_source 'fine-focus sealed tube'
_diffrn_radiation_type MoK\a
_diffrn_radiation_wavelength 0.71073
_diffrn_reflns_av_R_equivalents 0.0388
_diffrn_reflns_av_sigmaI/netI 0.0590
_diffrn_reflns_limit_h_max 11
_diffrn_reflns_limit_h_min -11
_diffrn_reflns_limit_k_max 18
_diffrn_reflns_limit_k_min -16
_diffrn_reflns_limit_l_max 20
_diffrn_reflns_limit_l_min -20
_diffrn_reflns_number 19656
_diffrn_reflns_theta_full 27.00
_diffrn_reflns_theta_max 27.00
_diffrn_reflns_theta_min 1.82
_diffrn_standards_decay_% none
_diffrn_standards_interval_count none
_diffrn_standards_interval_time none
_diffrn_standards_number none
_exptl_absorpt_coefficient_mu 0.480
_exptl_absorpt_correction_T_max 0.9058
_exptl_absorpt_correction_T_min 0.8107
_exptl_absorpt_correction_type empirical
_exptl_crystal_colour Black
_exptl_crystal_density_diffrn 1.376
_exptl_crystal_density_method 'not measured'
_exptl_crystal_description Block
_exptl_crystal_F_000 886
_exptl_crystal_size_max 0.46
_exptl_crystal_size_mid 0.25
_exptl_crystal_size_min 0.21
_refine_diff_density_max 0.657
_refine_diff_density_min -0.444
_refine_diff_density_rms 0.078
_refine_ls_extinction_method none
_refine_ls_goodness_of_fit_ref 0.955
_refine_ls_hydrogen_treatment none
_refine_ls_matrix_type full
_refine_ls_number_parameters 568
_refine_ls_number_reflns 8849
_refine_ls_number_restraints 1
_refine_ls_restrained_S_all 0.955
_refine_ls_R_factor_all 0.0699
_refine_ls_R_factor_gt 0.0512
_refine_ls_shift/su_max 0.000
_refine_ls_shift/su_mean 0.000
_refine_ls_structure_factor_coef Fsqd
_refine_ls_weighting_details 'calc w=1/[\s^2^(Fo^2^)+(0.1000P)^2^+0.0000P] where P=(Fo^2^+2Fc^2^)/3'
_refine_ls_weighting_scheme calc
_refine_ls_wR_factor_gt 0.1363
_refine_ls_wR_factor_ref 0.1493
_reflns_number_gt 6853
_reflns_number_total 8849
_reflns_threshold_expression >2sigma(I)
_cod_data_source_file JSSC-2012-196-398.cif
_cod_data_source_block 2
_cod_original_sg_symbol_H-M P-1
_cod_database_code 1562881

loop_
_symmetry_equiv_pos_as_xyz
'x, y, z'
'-x, -y, -z'

loop_
_atom_site_label
_atom_site_type_symbol
_atom_site_fract_x
_atom_site_fract_y
_atom_site_fract_z
_atom_site_U_iso_or_equiv
_atom_site_adp_type
_atom_site_occupancy
_atom_site_symmetry_multiplicity
_atom_site_calc_flag
_atom_site_refinement_flags
_atom_site_disorder_assembly
_atom_site_disorder_group
Co Co 0.44010(4) 1.26795(2) 1.269467(18) 0.01774(11) Uani 1 1 d . . .
N1 N 0.2143(2) 1.32274(15) 1.24755(12) 0.0222(5) Uani 1 1 d . . .
N2 N 0.3994(2) 1.24786(14) 1.15241(11) 0.0184(4) Uani 1 1 d . . .
N3 N 0.6501(2) 1.20911(14) 1.24245(12) 0.0195(4) Uani 1 1 d . . .
N4 N 0.3574(2) 1.13425(15) 1.29806(12) 0.0203(4) Uani 1 1 d . . .
N5 N 0.4880(2) 1.28159(14) 1.38427(12) 0.0181(4) Uani 1 1 d . . .
N6 N 0.5313(2) 1.40876(15) 1.28226(12) 0.0205(4) Uani 1 1 d . . .
O1 O 0.1417(3) 1.15285(17) 0.59212(12) 0.0471(6) Uani 1 1 d . . .
O2 O 0.2804(3) 1.01767(15) 0.60800(11) 0.0402(5) Uani 1 1 d . . .
O3 O 0.8054(3) 1.22235(18) 1.93652(12) 0.0504(6) Uani 1 1 d . . .
O4 O 0.9230(3) 1.36977(16) 1.92912(12) 0.0442(6) Uani 1 1 d . . .
C1 C 0.2168(3) 1.0924(2) 0.63440(15) 0.0295(6) Uani 1 1 d . . .
C2 C 0.2378(3) 1.11574(18) 0.72720(14) 0.0231(5) Uani 1 1 d . . .
C3 C 0.1596(3) 1.1932(2) 0.76189(15) 0.0263(6) Uani 1 1 d . . .
H3A H 0.0892 1.2269 0.7272 0.032 Uiso 1 1 calc R . .
C4 C 0.1870(3) 1.2183(2) 0.84562(15) 0.0266(6) Uani 1 1 d . . .
H4A H 0.1362 1.2691 0.8685 0.032 Uiso 1 1 calc R . .
C5 C 0.2929(3) 1.16631(18) 0.89659(14) 0.0211(5) Uani 1 1 d . . .
C6 C 0.3675(3) 1.08634(18) 0.86162(15) 0.0242(5) Uani 1 1 d . . .
H6A H 0.4357 1.0511 0.8963 0.029 Uiso 1 1 calc R . .
C7 C 0.3389(3) 1.06179(18) 0.77785(14) 0.0246(5) Uani 1 1 d . . .
H7A H 0.3864 1.0097 0.7549 0.030 Uiso 1 1 calc R . .
C8 C 0.3293(3) 1.19630(18) 0.98529(14) 0.0221(5) Uani 1 1 d . . .
C9 C 0.2199(3) 1.24099(18) 1.02978(14) 0.0226(5) Uani 1 1 d . . .
H9A H 0.1201 1.2527 1.0030 0.027 Uiso 1 1 calc R . .
C10 C 0.2596(3) 1.26755(18) 1.11288(14) 0.0189(5) Uani 1 1 d . . .
C11 C 0.5074(3) 1.20649(17) 1.10981(14) 0.0198(5) Uani 1 1 d . . .
C12 C 0.4753(3) 1.18174(18) 1.02659(14) 0.0230(5) Uani 1 1 d . . .
H12A H 0.5525 1.1549 0.9977 0.028 Uiso 1 1 calc R . .
C13 C 0.1570(3) 1.31626(17) 1.16681(14) 0.0195(5) Uani 1 1 d . . .
C14 C 0.0163(3) 1.35544(19) 1.13754(16) 0.0269(6) Uani 1 1 d . . .
H14A H -0.0198 1.3515 1.0804 0.032 Uiso 1 1 calc R . .
C15 C -0.0698(3) 1.4002(2) 1.19356(18) 0.0334(6) Uani 1 1 d . . .
H15A H -0.1655 1.4267 1.1750 0.040 Uiso 1 1 calc R . .
C16 C -0.0136(3) 1.4054(2) 1.27639(19) 0.0343(7) Uani 1 1 d . . .
H16A H -0.0701 1.4351 1.3157 0.041 Uiso 1 1 calc R . .
C17 C 0.1284(3) 1.36607(19) 1.30114(16) 0.0287(6) Uani 1 1 d . . .
H17A H 0.1665 1.3698 1.3580 0.034 Uiso 1 1 calc R . .
C18 C 0.7757(3) 1.18986(18) 1.29418(14) 0.0218(5) Uani 1 1 d . . .
H18A H 0.7755 1.2045 1.3513 0.026 Uiso 1 1 calc R . .
C19 C 0.9066(3) 1.14936(19) 1.26808(16) 0.0257(6) Uani 1 1 d . . .
H19A H 0.9917 1.1355 1.3069 0.031 Uiso 1 1 calc R . .
C20 C 0.9098(3) 1.12975(19) 1.18442(16) 0.0270(6) Uani 1 1 d . . .
H20A H 0.9973 1.1028 1.1648 0.032 Uiso 1 1 calc R . .
C21 C 0.7819(3) 1.15057(19) 1.13032(15) 0.0235(5) Uani 1 1 d . . .
H21A H 0.7819 1.1394 1.0727 0.028 Uiso 1 1 calc R . .
C22 C 0.6532(3) 1.18807(17) 1.16120(14) 0.0178(5) Uani 1 1 d . . .
C23 C 0.8368(3) 1.2976(2) 1.89942(16) 0.0325(6) Uani 1 1 d . . .
C24 C 0.7678(3) 1.29940(18) 1.80958(15) 0.0237(5) Uani 1 1 d . . .
C25 C 0.8276(3) 1.3635(2) 1.75798(16) 0.0332(7) Uani 1 1 d . . .
H25A H 0.9050 1.4081 1.7805 0.040 Uiso 1 1 calc R . .
C26 C 0.7725(3) 1.3602(2) 1.67519(16) 0.0317(6) Uani 1 1 d . . .
H26A H 0.8147 1.4014 1.6405 0.038 Uiso 1 1 calc R . .
C27 C 0.6523(3) 1.29508(18) 1.64134(14) 0.0208(5) Uani 1 1 d . . .
C28 C 0.5885(3) 1.23348(19) 1.69449(15) 0.0252(6) Uani 1 1 d . . .
H28A H 0.5065 1.1913 1.6730 0.030 Uiso 1 1 calc R . .
C29 C 0.6465(3) 1.23570(19) 1.77655(15) 0.0262(6) Uani 1 1 d . . .
H29A H 0.6052 1.1943 1.8114 0.031 Uiso 1 1 calc R . .
C30 C 0.5919(3) 1.29098(17) 1.55263(14) 0.0200(5) Uani 1 1 d . . .
C31 C 0.6198(3) 1.36976(17) 1.50366(14) 0.0202(5) Uani 1 1 d . . .
H31A H 0.6725 1.4243 1.5287 0.024 Uiso 1 1 calc R . .
C32 C 0.5675(3) 1.36279(16) 1.42025(14) 0.0175(5) Uani 1 1 d . . .
C33 C 0.4558(3) 1.20508(17) 1.43024(14) 0.0184(5) Uani 1 1 d . . .
C34 C 0.5065(3) 1.20776(18) 1.51354(14) 0.0205(5) Uani 1 1 d . . .
H34A H 0.4866 1.1569 1.5450 0.025 Uiso 1 1 calc R . .
C35 C 0.6629(3) 1.52979(18) 1.38093(16) 0.0239(5) Uani 1 1 d . . .
H35A H 0.7030 1.5473 1.4363 0.029 Uiso 1 1 calc R . .
C36 C 0.5900(3) 1.43767(17) 1.36074(14) 0.0191(5) Uani 1 1 d . . .
C37 C 0.6748(3) 1.59365(19) 1.31893(17) 0.0288(6) Uani 1 1 d . . .
H37A H 0.7229 1.6531 1.3316 0.035 Uiso 1 1 calc R . .
C38 C 0.5424(3) 1.47191(19) 1.22371(16) 0.0272(6) Uani 1 1 d . . .
H38A H 0.5010 1.4538 1.1686 0.033 Uiso 1 1 calc R . .
C39 C 0.6131(3) 1.5649(2) 1.23995(17) 0.0309(6) Uani 1 1 d . . .
H39A H 0.6164 1.6049 1.1965 0.037 Uiso 1 1 calc R . .
C40 C 0.2826(3) 1.06273(18) 1.24717(15) 0.0223(5) Uani 1 1 d . . .
H40A H 0.2762 1.0679 1.1895 0.027 Uiso 1 1 calc R . .
C41 C 0.2134(3) 0.98052(19) 1.27545(16) 0.0272(6) Uani 1 1 d . . .
H41A H 0.1622 0.9346 1.2372 0.033 Uiso 1 1 calc R . .
C42 C 0.2232(3) 0.97029(19) 1.35906(16) 0.0285(6) Uani 1 1 d . . .
H42A H 0.1786 0.9179 1.3800 0.034 Uiso 1 1 calc R . .
C43 C 0.3037(3) 1.04214(18) 1.41279(15) 0.0243(5) Uani 1 1 d . . .
H43A H 0.3137 1.0370 1.4706 0.029 Uiso 1 1 calc R . .
C44 C 0.3701(3) 1.12247(17) 1.38020(14) 0.0193(5) Uani 1 1 d . . .
O5 O 0.5073(7) 1.4280(5) 1.0285(4) 0.088(2) Uani 0.50 1 d PD . .
H5B H 0.5825 1.4659 1.0373 0.133 Uiso 0.50 1 calc PR . .
H5C H 0.4708 1.4274 0.9778 0.133 Uiso 0.50 1 d PRD . .
O6A O 0.9487(9) 1.0441(4) 1.9335(4) 0.0730(17) Uani 0.50 1 d P A 1
O6B O 0.8293(9) 1.0244(4) 1.9361(3) 0.0727(19) Uani 0.50 1 d P B 2
O7 O 0.9487(5) 1.4939(4) 1.5359(3) 0.0484(11) Uani 0.50 1 d P . .
H7B H 0.8982 1.5418 1.5426 0.073 Uiso 0.50 1 calc PR . .
H7C H 1.0056 1.5070 1.5059 0.073 Uiso 0.50 1 d PR . .
O8A O 0.0902(6) 1.3129(4) 0.4918(3) 0.0450(13) Uani 0.50 1 d P C 1
O8B O 0.0116(8) 1.3214(4) 0.5244(4) 0.0745(19) Uani 0.50 1 d P D 2
O9 O 1.2054(4) 1.4776(2) 1.9775(2) 0.1023(12) Uani 1 1 d . . .
H9B H 1.1278 1.4635 2.0000 0.153 Uiso 1 1 calc R . .
H9C H 1.1849 1.5376 2.0073 0.153 Uiso 1 1 d R . .
O10 O 0.1063(3) 0.86017(18) 0.52707(15) 0.0695(9) Uani 1 1 d . . .
H10A H 0.0380 0.8992 0.5325 0.104 Uiso 1 1 calc R . .
H10B H 0.1838 0.8876 0.5357 0.104 Uiso 1 1 d R . .

loop_
_atom_site_aniso_label
_atom_site_aniso_U_11
_atom_site_aniso_U_22
_atom_site_aniso_U_33
_atom_site_aniso_U_23
_atom_site_aniso_U_13
_atom_site_aniso_U_12
Co 0.01419(17) 0.0244(2) 0.01420(18) 0.00169(13) -0.00009(12) 0.00095(12)
N1 0.0214(11) 0.0284(12) 0.0164(10) 0.0006(9) 0.0017(8) -0.0025(9)
N2 0.0146(9) 0.0268(11) 0.0139(9) 0.0026(8) 0.0014(8) 0.0018(8)
N3 0.0177(10) 0.0263(11) 0.0142(10) 0.0013(8) 0.0015(8) -0.0003(8)
N4 0.0144(10) 0.0318(12) 0.0144(10) 0.0028(9) -0.0003(8) 0.0029(8)
N5 0.0163(10) 0.0231(11) 0.0150(10) 0.0008(8) 0.0025(8) 0.0000(8)
N6 0.0174(10) 0.0291(12) 0.0151(10) 0.0005(8) 0.0027(8) 0.0032(8)
O1 0.0542(15) 0.0644(16) 0.0191(10) 0.0032(10) -0.0110(9) 0.0088(12)
O2 0.0516(14) 0.0497(14) 0.0174(9) -0.0055(9) 0.0004(9) 0.0000(11)
O3 0.0500(14) 0.0778(18) 0.0237(11) 0.0187(11) -0.0014(10) -0.0005(12)
O4 0.0436(13) 0.0591(15) 0.0243(10) -0.0068(10) -0.0125(9) 0.0005(11)
C1 0.0276(14) 0.0426(17) 0.0168(12) 0.0030(12) -0.0012(10) -0.0103(12)
C2 0.0233(13) 0.0309(15) 0.0137(11) 0.0011(10) -0.0007(9) -0.0094(10)
C3 0.0207(12) 0.0396(16) 0.0175(12) 0.0052(11) -0.0032(10) -0.0011(11)
C4 0.0233(13) 0.0405(16) 0.0153(12) 0.0024(11) -0.0003(10) 0.0030(11)
C5 0.0195(12) 0.0309(14) 0.0122(11) 0.0016(10) -0.0001(9) -0.0027(10)
C6 0.0274(13) 0.0281(14) 0.0162(12) 0.0025(10) -0.0016(10) 0.0010(11)
C7 0.0292(14) 0.0280(14) 0.0157(12) -0.0020(10) 0.0010(10) -0.0028(11)
C8 0.0201(12) 0.0323(14) 0.0134(11) 0.0026(10) 0.0002(9) 0.0018(10)
C9 0.0160(11) 0.0354(15) 0.0154(12) 0.0037(10) -0.0028(9) 0.0024(10)
C10 0.0151(11) 0.0273(13) 0.0144(11) 0.0039(10) 0.0007(9) 0.0033(9)
C11 0.0165(11) 0.0286(14) 0.0147(11) 0.0020(10) 0.0037(9) 0.0020(9)
C12 0.0166(12) 0.0373(15) 0.0149(11) -0.0007(10) 0.0019(9) 0.0054(10)
C13 0.0178(11) 0.0246(13) 0.0166(12) 0.0041(10) 0.0029(9) 0.0020(9)
C14 0.0180(12) 0.0356(15) 0.0269(13) 0.0036(12) 0.0008(10) 0.0047(10)
C15 0.0207(13) 0.0357(16) 0.0455(17) 0.0039(13) 0.0086(12) 0.0060(11)
C16 0.0295(15) 0.0342(16) 0.0421(17) -0.0059(13) 0.0200(13) 0.0008(12)
C17 0.0360(15) 0.0298(15) 0.0213(13) -0.0039(11) 0.0121(11) -0.0063(12)
C18 0.0197(12) 0.0304(14) 0.0142(11) 0.0020(10) -0.0014(9) -0.0009(10)
C19 0.0179(12) 0.0330(15) 0.0241(13) 0.0041(11) -0.0064(10) -0.0007(10)
C20 0.0161(12) 0.0393(16) 0.0255(13) 0.0027(12) 0.0019(10) 0.0032(11)
C21 0.0172(12) 0.0362(15) 0.0170(12) -0.0003(11) 0.0023(9) 0.0048(10)
C22 0.0146(11) 0.0248(13) 0.0137(11) 0.0019(9) 0.0004(9) 0.0020(9)
C23 0.0291(15) 0.0489(19) 0.0188(13) 0.0022(13) -0.0010(11) 0.0094(13)
C24 0.0246(13) 0.0300(14) 0.0152(12) -0.0024(10) -0.0010(10) 0.0065(10)
C25 0.0364(16) 0.0378(17) 0.0211(13) -0.0003(12) -0.0101(11) -0.0110(13)
C26 0.0371(16) 0.0389(17) 0.0174(13) 0.0068(12) -0.0035(11) -0.0115(13)
C27 0.0210(12) 0.0255(13) 0.0149(11) -0.0008(10) -0.0010(9) 0.0011(10)
C28 0.0220(13) 0.0341(15) 0.0185(12) -0.0004(11) 0.0000(10) -0.0040(11)
C29 0.0273(14) 0.0337(15) 0.0177(12) 0.0022(11) 0.0029(10) 0.0005(11)
C30 0.0160(11) 0.0284(14) 0.0155(11) -0.0001(10) 0.0021(9) 0.0020(9)
C31 0.0181(11) 0.0234(13) 0.0180(12) -0.0026(10) 0.0001(9) -0.0016(9)
C32 0.0151(11) 0.0222(13) 0.0150(11) -0.0009(9) 0.0021(9) 0.0025(9)
C33 0.0177(11) 0.0232(13) 0.0141(11) 0.0003(9) 0.0017(9) -0.0011(9)
C34 0.0214(12) 0.0265(13) 0.0137(11) 0.0034(10) 0.0016(9) -0.0004(10)
C35 0.0194(12) 0.0272(14) 0.0246(13) 0.0005(11) 0.0018(10) -0.0002(10)
C36 0.0146(11) 0.0253(13) 0.0173(11) -0.0008(10) 0.0024(9) 0.0026(9)
C37 0.0281(14) 0.0257(14) 0.0345(15) 0.0048(12) 0.0100(12) 0.0006(11)
C38 0.0274(14) 0.0367(16) 0.0193(13) 0.0057(11) 0.0072(10) 0.0088(11)
C39 0.0324(15) 0.0346(16) 0.0288(14) 0.0146(12) 0.0096(12) 0.0081(12)
C40 0.0160(11) 0.0340(15) 0.0152(11) -0.0038(10) -0.0021(9) 0.0052(10)
C41 0.0247(13) 0.0296(15) 0.0234(13) -0.0068(11) -0.0083(10) 0.0016(11)
C42 0.0310(14) 0.0265(14) 0.0270(14) 0.0013(11) 0.0005(11) -0.0035(11)
C43 0.0270(13) 0.0282(14) 0.0169(12) 0.0017(10) 0.0001(10) -0.0015(11)
C44 0.0171(11) 0.0274(13) 0.0129(11) -0.0007(10) 0.0005(9) 0.0032(9)
O5 0.066(4) 0.129(6) 0.073(4) 0.045(4) 0.002(3) -0.021(4)
O6A 0.087(5) 0.067(4) 0.060(4) -0.018(3) -0.002(3) 0.007(4)
O6B 0.107(5) 0.079(4) 0.026(3) -0.009(3) -0.003(3) -0.030(4)
O7 0.041(3) 0.063(3) 0.042(2) 0.010(2) 0.005(2) -0.005(2)
O8A 0.051(3) 0.045(3) 0.039(3) 0.010(2) 0.002(2) -0.008(2)
O8B 0.078(5) 0.051(4) 0.087(5) 0.023(3) -0.024(4) -0.015(3)
O9 0.0522(19) 0.067(2) 0.185(4) -0.026(2) 0.017(2) 0.0080(16)
O10 0.084(2) 0.0512(16) 0.0608(16) 0.0143(13) -0.0429(15) -0.0119(14)

loop_
_atom_type_symbol
_atom_type_description
_atom_type_scat_dispersion_real
_atom_type_scat_dispersion_imag
_atom_type_scat_source
C C 0.0033 0.0016 'International Tables Vol C Tables 4.2.6.8 and 6.1.1.4'
H H 0.0000 0.0000 'International Tables Vol C Tables 4.2.6.8 and 6.1.1.4'
N N 0.0061 0.0033 'International Tables Vol C Tables 4.2.6.8 and 6.1.1.4'
O O 0.0106 0.0060 'International Tables Vol C Tables 4.2.6.8 and 6.1.1.4'
Co Co 0.3494 0.9721 'International Tables Vol C Tables 4.2.6.8 and 6.1.1.4'

loop_
_geom_angle_atom_site_label_1
_geom_angle_atom_site_label_2
_geom_angle_atom_site_label_3
_geom_angle
_geom_angle_site_symmetry_1
_geom_angle_site_symmetry_3
N5 Co N2 176.53(9) . .
N5 Co N3 97.87(8) . .
N2 Co N3 79.07(8) . .
N5 Co N1 103.62(9) . .
N2 Co N1 79.47(8) . .
N3 Co N1 158.48(8) . .
N5 Co N4 81.64(9) . .
N2 Co N4 96.64(9) . .
N3 Co N4 89.97(8) . .
N1 Co N4 94.14(8) . .
N5 Co N6 80.48(9) . .
N2 Co N6 101.33(9) . .
N3 Co N6 94.66(8) . .
N1 Co N6 87.91(8) . .
N4 Co N6 161.99(8) . .
C13 N1 C17 117.7(2) . .
C13 N1 Co 112.44(16) . .
C17 N1 Co 129.70(18) . .
C10 N2 C11 120.2(2) . .
C10 N2 Co 119.86(16) . .
C11 N2 Co 119.70(16) . .
C18 N3 C22 117.3(2) . .
C18 N3 Co 129.21(16) . .
C22 N3 Co 113.49(15) . .
C44 N4 C40 115.8(2) . .
C44 N4 Co 113.50(16) . .
C40 N4 Co 130.42(16) . .
C32 N5 C33 122.89(19) . .
C32 N5 Co 119.00(15) . .
C33 N5 Co 117.80(16) . .
C36 N6 C38 115.8(2) . .
C36 N6 Co 113.90(16) . .
C38 N6 Co 130.23(18) . .
O1 C1 O2 128.6(2) . .
O1 C1 C2 114.2(3) . .
O2 C1 C2 117.2(2) . .
C7 C2 C3 121.1(2) . .
C7 C2 C1 118.4(2) . .
C3 C2 C1 120.5(2) . .
C4 C3 C2 120.5(2) . .
C4 C3 H3A 119.8 . .
C2 C3 H3A 119.8 . .
C3 C4 C5 118.8(2) . .
C3 C4 H4A 120.6 . .
C5 C4 H4A 120.6 . .
C4 C5 C6 120.5(2) . .
C4 C5 C8 118.9(2) . .
C6 C5 C8 120.6(2) . .
C7 C6 C5 120.2(2) . .
C7 C6 H6A 119.9 . .
C5 C6 H6A 119.9 . .
C6 C7 C2 118.9(2) . .
C6 C7 H7A 120.5 . .
C2 C7 H7A 120.5 . .
C12 C8 C9 118.3(2) . .
C12 C8 C5 119.8(2) . .
C9 C8 C5 121.9(2) . .
C10 C9 C8 119.7(2) . .
C10 C9 H9A 120.1 . .
C8 C9 H9A 120.1 . .
N2 C10 C9 120.6(2) . .
N2 C10 C13 113.9(2) . .
C9 C10 C13 125.4(2) . .
N2 C11 C12 121.2(2) . .
N2 C11 C22 114.1(2) . .
C12 C11 C22 124.7(2) . .
C11 C12 C8 119.8(2) . .
C11 C12 H12A 120.1 . .
C8 C12 H12A 120.1 . .
N1 C13 C14 122.1(2) . .
N1 C13 C10 113.8(2) . .
C14 C13 C10 124.1(2) . .
C15 C14 C13 119.3(3) . .
C15 C14 H14A 120.4 . .
C13 C14 H14A 120.4 . .
C16 C15 C14 119.0(3) . .
C16 C15 H15A 120.5 . .
C14 C15 H15A 120.5 . .
C15 C16 C17 118.7(2) . .
C15 C16 H16A 120.6 . .
C17 C16 H16A 120.6 . .
N1 C17 C16 123.2(3) . .
N1 C17 H17A 118.4 . .
C16 C17 H17A 118.4 . .
N3 C18 C19 123.4(2) . .
N3 C18 H18A 118.3 . .
C19 C18 H18A 118.3 . .
C20 C19 C18 118.8(2) . .
C20 C19 H19A 120.6 . .
C18 C19 H19A 120.6 . .
C21 C20 C19 118.4(2) . .
C21 C20 H20A 120.8 . .
C19 C20 H20A 120.8 . .
C20 C21 C22 119.5(2) . .
C20 C21 H21A 120.2 . .
C22 C21 H21A 120.2 . .
N3 C22 C21 122.5(2) . .
N3 C22 C11 113.5(2) . .
C21 C22 C11 124.0(2) . .
O4 C23 O3 128.4(2) . .
O4 C23 C24 115.6(2) . .
O3 C23 C24 115.9(3) . .
C29 C24 C25 120.0(2) . .
C29 C24 C23 120.0(2) . .
C25 C24 C23 120.0(2) . .
C26 C25 C24 119.8(2) . .
C26 C25 H25A 120.1 . .
C24 C25 H25A 120.1 . .
C25 C26 C27 120.4(2) . .
C25 C26 H26A 119.8 . .
C27 C26 H26A 119.8 . .
C26 C27 C28 119.3(2) . .
C26 C27 C30 121.0(2) . .
C28 C27 C30 119.7(2) . .
C29 C28 C27 119.9(2) . .
C29 C28 H28A 120.1 . .
C27 C28 H28A 120.1 . .
C28 C29 C24 120.6(2) . .
C28 C29 H29A 119.7 . .
C24 C29 H29A 119.7 . .
C31 C30 C34 120.2(2) . .
C31 C30 C27 119.7(2) . .
C34 C30 C27 120.1(2) . .
C32 C31 C30 118.6(2) . .
C32 C31 H31A 120.7 . .
C30 C31 H31A 120.7 . .
C31 C32 N5 119.9(2) . .
C31 C32 C36 125.0(2) . .
N5 C32 C36 115.11(19) . .
C34 C33 N5 119.7(2) . .
C34 C33 C44 124.9(2) . .
N5 C33 C44 115.35(19) . .
C33 C34 C30 118.7(2) . .
C33 C34 H34A 120.7 . .
C30 C34 H34A 120.7 . .
C37 C35 C36 121.3(2) . .
C37 C35 H35A 119.3 . .
C36 C35 H35A 119.3 . .
N6 C36 C35 121.8(2) . .
N6 C36 C32 111.0(2) . .
C35 C36 C32 127.2(2) . .
C39 C37 C35 116.8(3) . .
C39 C37 H37A 121.6 . .
C35 C37 H37A 121.6 . .
N6 C38 C39 125.0(2) . .
N6 C38 H38A 117.5 . .
C39 C38 H38A 117.5 . .
C37 C39 C38 119.3(2) . .
C37 C39 H39A 120.4 . .
C38 C39 H39A 120.4 . .
N4 C40 C41 124.9(2) . .
N4 C40 H40A 117.5 . .
C41 C40 H40A 117.5 . .
C42 C41 C40 118.8(2) . .
C42 C41 H41A 120.6 . .
C40 C41 H41A 120.6 . .
C41 C42 C43 117.2(2) . .
C41 C42 H42A 121.4 . .
C43 C42 H42A 121.4 . .
C42 C43 C44 121.0(2) . .
C42 C43 H43A 119.5 . .
C44 C43 H43A 119.5 . .
N4 C44 C43 122.1(2) . .
N4 C44 C33 111.3(2) . .
C43 C44 C33 126.5(2) . .
H5B O5 H5C 108.5 . .
O7 O7 H7B 109.5 2_788 .
O7 O7 H7C 10.1 2_788 .
H7B O7 H7C 104.5 . .
H9B O9 H9C 78.1 . .
H10A O10 H10B 105.6 . .

loop_
_geom_bond_atom_site_label_1
_geom_bond_atom_site_label_2
_geom_bond_distance
_geom_bond_site_symmetry_2
Co N5 1.877(2) .
Co N2 1.914(2) .
Co N3 2.127(2) .
Co N1 2.140(2) .
Co N4 2.153(2) .
Co N6 2.163(2) .
N1 C13 1.354(3) .
N1 C17 1.362(3) .
N2 C10 1.355(3) .
N2 C11 1.372(3) .
N3 C18 1.347(3) .
N3 C22 1.355(3) .
N4 C44 1.362(3) .
N4 C40 1.388(3) .
N5 C32 1.412(3) .
N5 C33 1.422(3) .
N6 C36 1.363(3) .
N6 C38 1.378(3) .
O1 C1 1.291(4) .
O2 C1 1.304(4) .
O3 C23 1.322(4) .
O4 C23 1.308(4) .
C1 C2 1.528(3) .
C2 C7 1.418(4) .
C2 C3 1.451(4) .
C3 C4 1.391(3) .
C3 H3A 0.9500 .
C4 C5 1.428(4) .
C4 H4A 0.9500 .
C5 C6 1.465(4) .
C5 C8 1.488(3) .
C6 C7 1.390(3) .
C6 H6A 0.9500 .
C7 H7A 0.9500 .
C8 C12 1.395(3) .
C8 C9 1.419(3) .
C9 C10 1.394(3) .
C9 H9A 0.9500 .
C10 C13 1.496(3) .
C11 C12 1.384(3) .
C11 C22 1.476(3) .
C12 H12A 0.9500 .
C13 C14 1.408(3) .
C14 C15 1.399(4) .
C14 H14A 0.9500 .
C15 C16 1.384(4) .
C15 H15A 0.9500 .
C16 C17 1.401(4) .
C16 H16A 0.9500 .
C17 H17A 0.9500 .
C18 C19 1.400(4) .
C18 H18A 0.9500 .
C19 C20 1.390(4) .
C19 H19A 0.9500 .
C20 C21 1.388(3) .
C20 H20A 0.9500 .
C21 C22 1.399(3) .
C21 H21A 0.9500 .
C23 C24 1.525(3) .
C24 C29 1.422(4) .
C24 C25 1.429(4) .
C25 C26 1.382(4) .
C25 H25A 0.9500 .
C26 C27 1.432(4) .
C26 H26A 0.9500 .
C27 C28 1.438(3) .
C27 C30 1.483(3) .
C28 C29 1.377(3) .
C28 H28A 0.9500 .
C29 H29A 0.9500 .
C30 C31 1.470(3) .
C30 C34 1.473(3) .
C31 C32 1.385(3) .
C31 H31A 0.9500 .
C32 C36 1.530(3) .
C33 C34 1.382(3) .
C33 C44 1.535(3) .
C34 H34A 0.9500 .
C35 C37 1.430(4) .
C35 C36 1.468(3) .
C35 H35A 0.9500 .
C37 C39 1.377(4) .
C37 H37A 0.9500 .
C38 C39 1.466(4) .
C38 H38A 0.9500 .
C39 H39A 0.9500 .
C40 C41 1.452(4) .
C40 H40A 0.9500 .
C41 C42 1.383(4) .
C41 H41A 0.9500 .
C42 C43 1.434(4) .
C42 H42A 0.9500 .
C43 C44 1.451(3) .
C43 H43A 0.9500 .
O5 H5B 0.8400 .
O5 H5C 0.8526 .
O7 O7 1.585(8) 2_788
O7 H7B 0.8400 .
O7 H7C 0.7713 .
O9 H9B 0.8400 .
O9 H9C 1.0028 .
O10 H10A 0.8400 .
O10 H10B 0.7706 .
